data_7062906
loop_
_publ_author_name
'R., Nandini'
'R., Thrilokraj'
'Kshirsagar, Umesh A.'
'Hegde, Rajeev V.'
'Ghosh, Arnab'
'Patil, Siddappa A.'
'Malecki, Jan Grzegorz'
'Dateer, Ramesh B.'

_publ_section_title
;
 Facile access to 1,2-disubstituted benzimidazoles and
 2,3-dihydro-1H-perimidines using a biogenically synthesized single phase
 \d-MnO2 NP catalyst and its dye removal study
;
_journal_issue 3
_journal_name_full 'New Journal of Chemistry'
_journal_page_first 1327
_journal_page_last 1335
_journal_paper_doi 10.1039/D3NJ03803C
_journal_volume 48
_journal_year 2024
_chemical_formula_moiety 'C22 H20 N2'
_chemical_formula_sum 'C22 H20 N2'
_chemical_formula_weight 312.40
_space_group_crystal_system orthorhombic
_space_group_IT_number 33
_space_group_name_Hall 'P 2c -2n'
_space_group_name_H-M_alt 'P n a 21'
_atom_sites_solution_hydrogens geom
_atom_sites_solution_primary direct
_audit_block_doi 10.5517/ccdc.csd.cc2gn1jq
_audit_creation_date 2022-12-09
_audit_creation_method
;
Olex2 1.5
(compiled 2022.04.07 svn.rca3783a0 for OlexSys, GUI svn.r6498)
;
_audit_update_record
;
2023-07-21 deposited with the CCDC.	2023-12-04 downloaded from the CCDC.
;
_cell_angle_alpha 90
_cell_angle_beta 90
_cell_angle_gamma 90
_cell_formula_units_Z 4
_cell_length_a 9.9094(6)
_cell_length_b 11.0437(7)
_cell_length_c 15.9662(8)
_cell_measurement_reflns_used 3025
_cell_measurement_temperature 295(2)
_cell_measurement_theta_max 23.5890
_cell_measurement_theta_min 4.2630
_cell_volume 1747.28(18)
_computing_cell_refinement 'CrysAlisPro 1.171.42.49 (Rigaku OD, 2022)'
_computing_data_collection 'CrysAlisPro 1.171.42.49 (Rigaku OD, 2022)'
_computing_data_reduction 'CrysAlisPro 1.171.42.49 (Rigaku OD, 2022)'
_computing_molecular_graphics 'Olex2 1.5 (Dolomanov et al., 2009)'
_computing_publication_material 'Olex2 1.5 (Dolomanov et al., 2009)'
_computing_structure_refinement 'SHELXL 2018/3 (Sheldrick, 2015)'
_computing_structure_solution 'SHELXS  (Sheldrick, 2008)'
_diffrn_ambient_temperature 295(2)
_diffrn_detector 'CCD plate'
_diffrn_detector_area_resol_mean 10.4015
_diffrn_detector_type Atlas
_diffrn_measured_fraction_theta_full 0.998
_diffrn_measured_fraction_theta_max 0.907
_diffrn_measurement_details
;
List of Runs (angles in degrees, time in seconds):

  # Type    Start    End  Width  t~exp~   \w     \q     \k     \f   Frames
#--------------------------------------------------------------------------
  1  \w    -68.00 -41.00   1.00   91.17    --  -10.68-179.00  60.00   27
  2  \w    -60.00  17.00   1.00   91.17    --  -10.68 -57.00-120.00   77
  3  \w    -74.00  30.00   1.00   91.17    --  -10.68 -19.00 -60.00  104
;
_diffrn_measurement_device 'four-circle diffractometer'
_diffrn_measurement_device_type 'Xcalibur, Atlas, Gemini ultra'
_diffrn_measurement_method '\w scans'
_diffrn_orient_matrix_type 'CrysAlisPro convention (1999,Acta A55,543-557)'
_diffrn_orient_matrix_UB_11 -0.0513967000
_diffrn_orient_matrix_UB_12 0.0393151000
_diffrn_orient_matrix_UB_13 0.0147269000
_diffrn_orient_matrix_UB_21 0.0433445000
_diffrn_orient_matrix_UB_22 0.0202567000
_diffrn_orient_matrix_UB_23 0.0324496000
_diffrn_orient_matrix_UB_31 0.0245472000
_diffrn_orient_matrix_UB_32 0.0466111000
_diffrn_orient_matrix_UB_33 -0.0264996000
_diffrn_radiation_monochromator graphite
_diffrn_radiation_probe x-ray
_diffrn_radiation_type 'Mo K\a'
_diffrn_radiation_wavelength 0.71073
_diffrn_reflns_av_R_equivalents 0.0311
_diffrn_reflns_av_unetI/netI 0.0374
_diffrn_reflns_Laue_measured_fraction_full 0.998
_diffrn_reflns_Laue_measured_fraction_max 0.907
_diffrn_reflns_limit_h_max 13
_diffrn_reflns_limit_h_min -9
_diffrn_reflns_limit_k_max 10
_diffrn_reflns_limit_k_min -15
_diffrn_reflns_limit_l_max 20
_diffrn_reflns_limit_l_min -21
_diffrn_reflns_number 9179
_diffrn_reflns_point_group_measured_fraction_full 0.990
_diffrn_reflns_point_group_measured_fraction_max 0.850
_diffrn_reflns_theta_full 25.242
_diffrn_reflns_theta_max 29.270
_diffrn_reflns_theta_min 3.690
_diffrn_source 'fine-focus sealed X-ray tube'
_diffrn_source_type 'Enhance (Mo) X-ray Source'
_exptl_absorpt_coefficient_mu 0.070
_exptl_absorpt_correction_T_max 1.00000
_exptl_absorpt_correction_T_min 0.80362
_exptl_absorpt_correction_type multi-scan
_exptl_absorpt_process_details
;
CrysAlisPro 1.171.42.49 (Rigaku Oxford Diffraction, 2022)
Empirical absorption correction using spherical harmonics,
implemented in SCALE3 ABSPACK scaling algorithm.
;
_exptl_crystal_colour colourless
_exptl_crystal_colour_primary colourless
_exptl_crystal_density_diffrn 1.188
_exptl_crystal_description prism
_exptl_crystal_F_000 664
_exptl_crystal_size_max 0.28
_exptl_crystal_size_mid 0.13
_exptl_crystal_size_min 0.06
_refine_diff_density_max 0.081
_refine_diff_density_min -0.087
_refine_diff_density_rms 0.020
_refine_ls_abs_structure_details
;
 Flack x determined using 870 quotients [(I+)-(I-)]/[(I+)+(I-)]
 (Parsons, Flack and Wagner, Acta Cryst. B69 (2013) 249-259).
;
_refine_ls_extinction_method none
_refine_ls_goodness_of_fit_ref 1.016
_refine_ls_hydrogen_treatment constr
_refine_ls_matrix_type full
_refine_ls_number_parameters 219
_refine_ls_number_reflns 4045
_refine_ls_number_restraints 1
_refine_ls_restrained_S_all 1.016
_refine_ls_R_factor_all 0.0882
_refine_ls_R_factor_gt 0.0451
_refine_ls_shift/su_max 0.001
_refine_ls_shift/su_mean 0.000
_refine_ls_structure_factor_coef Fsqd
_refine_ls_weighting_details 'w=1/[\s^2^(Fo^2^)+(0.0414P)^2^] where P=(Fo^2^+2Fc^2^)/3'
_refine_ls_weighting_scheme calc
_refine_ls_wR_factor_gt 0.0856
_refine_ls_wR_factor_ref 0.1030
_reflns_Friedel_coverage 0.811
_reflns_Friedel_fraction_full 0.982
_reflns_Friedel_fraction_max 0.789
_reflns_number_gt 2496
_reflns_number_total 4045
_reflns_threshold_expression 'I > 2\s(I)'
_cod_data_source_file d3nj03803c2.cif
_cod_data_source_block o9a_auto
_cod_depositor_comments 'Adding full bibliography for 7062906.cif.'
_cod_original_cell_volume 1747.30(18)
_cod_database_code 7062906
_shelx_shelxl_version_number 2018/3
_chemical_oxdiff_formula 'C22 H20 N2'
_shelx_space_group_comment
;
The symmetry employed for this shelxl refinement is uniquely defined
by the following loop, which should always be used as a source of
symmetry information in preference to the above space-group names.
They are only intended as comments.
;
_olex2_refinement_description
;
;
_olex2_submission_special_instructions 'No special instructions were received'
_oxdiff_exptl_absorpt_empirical_details
;
Empirical correction (ABSPACK) includes:
- Absorption correction using spherical harmonics
- Frame scaling
;
_oxdiff_exptl_absorpt_empirical_full_max 1.204
_oxdiff_exptl_absorpt_empirical_full_min 0.722

loop_
_space_group_symop_operation_xyz
'x, y, z'
'-x, -y, z+1/2'
'-x+1/2, y+1/2, z+1/2'
'x+1/2, -y+1/2, z'

loop_
_atom_site_label
_atom_site_type_symbol
_atom_site_fract_x
_atom_site_fract_y
_atom_site_fract_z
_atom_site_U_iso_or_equiv
_atom_site_adp_type
_atom_site_occupancy
_atom_site_site_symmetry_order
_atom_site_calc_flag
_atom_site_refinement_flags_posn
_atom_site_refinement_flags_adp
_atom_site_refinement_flags_occupancy
_atom_site_disorder_assembly
_atom_site_disorder_group
N1 N 0.2001(2) 0.24763(19) 0.14825(14) 0.0600(5) Uani 1 1 d . . . . .
N2 N 0.3047(2) 0.0688(2) 0.16127(14) 0.0667(6) Uani 1 1 d . . . . .
C1 C 0.2729(2) 0.1578(2) 0.11001(17) 0.0559(6) Uani 1 1 d . . . . .
C2 C 0.1840(3) 0.2121(3) 0.23090(18) 0.0671(8) Uani 1 1 d . . . . .
C3 C 0.2505(3) 0.1018(3) 0.23802(17) 0.0683(8) Uani 1 1 d . . . . .
C4 C 0.2515(3) 0.0409(4) 0.3143(2) 0.0885(10) Uani 1 1 d . . . . .
H4 H 0.295125 -0.033221 0.320163 0.106 Uiso 1 1 calc R U . . .
C5 C 0.1861(4) 0.0938(5) 0.3805(2) 0.1085(14) Uani 1 1 d . . . . .
H5 H 0.186744 0.055395 0.432340 0.130 Uiso 1 1 calc R U . . .
C6 C 0.1188(5) 0.2036(5) 0.3720(3) 0.1143(15) Uani 1 1 d . . . . .
H6 H 0.074358 0.236064 0.418080 0.137 Uiso 1 1 calc R U . . .
C7 C 0.1161(4) 0.2656(3) 0.2971(2) 0.0950(11) Uani 1 1 d . . . . .
H7 H 0.071259 0.339080 0.291275 0.114 Uiso 1 1 calc R U . . .
C8 C 0.1529(3) 0.3613(2) 0.11252(19) 0.0665(7) Uani 1 1 d . . . . .
H8A H 0.061394 0.375933 0.131504 0.080 Uiso 1 1 calc R U . . .
H8B H 0.150516 0.353473 0.052027 0.080 Uiso 1 1 calc R U . . .
C9 C 0.2391(2) 0.4701(2) 0.13504(16) 0.0550(6) Uani 1 1 d . . . . .
C10 C 0.1958(3) 0.5841(3) 0.10869(16) 0.0629(7) Uani 1 1 d . . . . .
C11 C 0.2717(4) 0.6836(3) 0.1311(2) 0.0825(9) Uani 1 1 d . . . . .
H11 H 0.243127 0.760255 0.114664 0.099 Uiso 1 1 calc R U . . .
C12 C 0.3886(4) 0.6727(3) 0.1772(2) 0.0892(10) Uani 1 1 d . . . . .
H12 H 0.437944 0.741293 0.191437 0.107 Uiso 1 1 calc R U . . .
C13 C 0.4316(3) 0.5608(3) 0.20174(19) 0.0795(9) Uani 1 1 d . . . . .
H13 H 0.510968 0.552735 0.232339 0.095 Uiso 1 1 calc R U . . .
C14 C 0.3567(3) 0.4596(3) 0.18092(17) 0.0676(8) Uani 1 1 d . . . . .
H14 H 0.385824 0.383495 0.198035 0.081 Uiso 1 1 calc R U . . .
C15 C 0.0704(3) 0.5980(3) 0.0567(2) 0.0835(9) Uani 1 1 d . . . . .
H15A H 0.080291 0.553297 0.005474 0.125 Uiso 1 1 calc R U . . .
H15B H 0.056474 0.682080 0.044038 0.125 Uiso 1 1 calc R U . . .
H15C H -0.005804 0.567523 0.087257 0.125 Uiso 1 1 calc R U . . .
C16 C 0.3091(2) 0.1626(2) 0.02055(17) 0.0547(6) Uani 1 1 d . . . . .
C17 C 0.2626(3) 0.0742(2) -0.03477(18) 0.0637(7) Uani 1 1 d . . . . .
C18 C 0.3030(4) 0.0815(3) -0.1175(2) 0.0853(10) Uani 1 1 d . . . . .
H18 H 0.272455 0.023572 -0.155319 0.102 Uiso 1 1 calc R U . . .
C19 C 0.3866(4) 0.1715(4) -0.1453(2) 0.0991(12) Uani 1 1 d . . . . .
H19 H 0.412377 0.173752 -0.201298 0.119 Uiso 1 1 calc R U . . .
C20 C 0.4325(4) 0.2579(3) -0.0912(2) 0.0897(10) Uani 1 1 d . . . . .
H20 H 0.489549 0.318982 -0.110031 0.108 Uiso 1 1 calc R U . . .
C21 C 0.3937(3) 0.2538(3) -0.00886(18) 0.0700(8) Uani 1 1 d . . . . .
H21 H 0.424318 0.312951 0.027978 0.084 Uiso 1 1 calc R U . . .
C22 C 0.1692(4) -0.0262(3) -0.0079(2) 0.0904(10) Uani 1 1 d . . . . .
H22A H 0.217018 -0.081388 0.027855 0.136 Uiso 1 1 calc R U . . .
H22B H 0.136993 -0.068636 -0.056383 0.136 Uiso 1 1 calc R U . . .
H22C H 0.094013 0.007487 0.022082 0.136 Uiso 1 1 calc R U . . .

loop_
_atom_site_aniso_label
_atom_site_aniso_U_11
_atom_site_aniso_U_22
_atom_site_aniso_U_33
_atom_site_aniso_U_23
_atom_site_aniso_U_13
_atom_site_aniso_U_12
N1 0.0575(13) 0.0582(12) 0.0643(14) -0.0113(12) 0.0011(11) 0.0024(11)
N2 0.0667(14) 0.0728(14) 0.0606(14) 0.0103(13) 0.0051(11) 0.0086(12)
C1 0.0500(13) 0.0573(16) 0.0603(16) -0.0007(13) -0.0003(12) 0.0036(12)
C2 0.0585(17) 0.079(2) 0.0637(18) -0.0137(15) 0.0084(14) -0.0139(15)
C3 0.0566(16) 0.089(2) 0.0588(17) 0.0028(16) 0.0016(14) -0.0124(16)
C4 0.081(2) 0.118(3) 0.067(2) 0.017(2) 0.0016(17) -0.013(2)
C5 0.103(3) 0.163(4) 0.059(2) 0.001(3) 0.008(2) -0.042(3)
C6 0.113(3) 0.156(4) 0.074(3) -0.040(3) 0.032(2) -0.038(3)
C7 0.091(2) 0.106(3) 0.088(3) -0.033(2) 0.0247(18) -0.015(2)
C8 0.0546(14) 0.0623(17) 0.0827(18) -0.0135(14) -0.0084(14) 0.0057(13)
C9 0.0515(14) 0.0600(15) 0.0535(14) -0.0103(12) 0.0020(11) 0.0007(12)
C10 0.0666(16) 0.0691(18) 0.0529(14) 0.0013(13) 0.0058(13) -0.0008(14)
C11 0.101(2) 0.0665(18) 0.080(2) 0.0106(16) -0.0023(17) -0.0176(18)
C12 0.098(3) 0.081(2) 0.089(2) -0.0034(18) -0.007(2) -0.031(2)
C13 0.0654(19) 0.098(3) 0.075(2) -0.0106(17) -0.0116(15) -0.0107(18)
C14 0.0613(17) 0.0724(19) 0.0692(17) -0.0120(14) -0.0056(13) 0.0034(15)
C15 0.081(2) 0.084(2) 0.085(2) 0.0154(17) -0.0059(17) 0.0075(18)
C16 0.0538(13) 0.0572(16) 0.0531(14) 0.0014(13) -0.0033(12) 0.0113(13)
C17 0.0664(17) 0.0598(18) 0.0650(18) -0.0025(14) -0.0112(14) 0.0084(14)
C18 0.105(2) 0.092(2) 0.0591(19) -0.0125(18) -0.0120(18) 0.006(2)
C19 0.116(3) 0.129(3) 0.0524(17) 0.005(2) 0.0069(18) -0.004(3)
C20 0.100(2) 0.100(3) 0.069(2) 0.023(2) 0.0048(18) -0.013(2)
C21 0.0775(18) 0.0689(18) 0.0635(17) 0.0042(13) -0.0034(14) -0.0047(16)
C22 0.097(2) 0.073(2) 0.101(2) -0.0013(18) -0.0186(19) -0.014(2)

loop_
_atom_type_symbol
_atom_type_description
_atom_type_scat_dispersion_real
_atom_type_scat_dispersion_imag
_atom_type_scat_source
C C 0.0033 0.0016 'International Tables Vol C Tables 4.2.6.8 and 6.1.1.4'
H H 0.0000 0.0000 'International Tables Vol C Tables 4.2.6.8 and 6.1.1.4'
N N 0.0061 0.0033 'International Tables Vol C Tables 4.2.6.8 and 6.1.1.4'

loop_
_geom_angle_atom_site_label_1
_geom_angle_atom_site_label_2
_geom_angle_atom_site_label_3
_geom_angle
_geom_angle_site_symmetry_1
_geom_angle_site_symmetry_3
_geom_angle_publ_flag
C1 N1 C2 106.2(2) . . ?
C1 N1 C8 128.2(2) . . ?
C2 N1 C8 125.5(2) . . ?
C1 N2 C3 105.1(2) . . ?
N1 C1 C16 122.3(2) . . ?
N2 C1 N1 112.9(2) . . ?
N2 C1 C16 124.8(2) . . ?
N1 C2 C3 105.8(2) . . ?
C7 C2 N1 131.4(3) . . ?
C7 C2 C3 122.8(3) . . ?
N2 C3 C2 110.0(2) . . ?
N2 C3 C4 130.1(3) . . ?
C2 C3 C4 119.9(3) . . ?
C3 C4 H4 121.1 . . ?
C5 C4 C3 117.7(4) . . ?
C5 C4 H4 121.1 . . ?
C4 C5 H5 119.2 . . ?
C4 C5 C6 121.5(4) . . ?
C6 C5 H5 119.2 . . ?
C5 C6 H6 119.1 . . ?
C7 C6 C5 121.8(4) . . ?
C7 C6 H6 119.1 . . ?
C2 C7 H7 121.9 . . ?
C6 C7 C2 116.1(4) . . ?
C6 C7 H7 121.9 . . ?
N1 C8 H8A 108.7 . . ?
N1 C8 H8B 108.7 . . ?
N1 C8 C9 114.2(2) . . ?
H8A C8 H8B 107.6 . . ?
C9 C8 H8A 108.7 . . ?
C9 C8 H8B 108.7 . . ?
C10 C9 C8 118.0(2) . . ?
C14 C9 C8 122.3(3) . . ?
C14 C9 C10 119.7(3) . . ?
C9 C10 C15 120.9(3) . . ?
C11 C10 C9 118.3(3) . . ?
C11 C10 C15 120.9(3) . . ?
C10 C11 H11 119.1 . . ?
C12 C11 C10 121.8(3) . . ?
C12 C11 H11 119.1 . . ?
C11 C12 H12 120.1 . . ?
C13 C12 C11 119.7(3) . . ?
C13 C12 H12 120.1 . . ?
C12 C13 H13 120.2 . . ?
C12 C13 C14 119.7(3) . . ?
C14 C13 H13 120.2 . . ?
C9 C14 C13 120.9(3) . . ?
C9 C14 H14 119.6 . . ?
C13 C14 H14 119.6 . . ?
C10 C15 H15A 109.5 . . ?
C10 C15 H15B 109.5 . . ?
C10 C15 H15C 109.5 . . ?
H15A C15 H15B 109.5 . . ?
H15A C15 H15C 109.5 . . ?
H15B C15 H15C 109.5 . . ?
C17 C16 C1 120.6(2) . . ?
C21 C16 C1 120.0(2) . . ?
C21 C16 C17 119.5(3) . . ?
C16 C17 C22 122.5(3) . . ?
C18 C17 C16 118.0(3) . . ?
C18 C17 C22 119.5(3) . . ?
C17 C18 H18 119.1 . . ?
C19 C18 C17 121.8(3) . . ?
C19 C18 H18 119.1 . . ?
C18 C19 H19 119.9 . . ?
C20 C19 C18 120.3(3) . . ?
C20 C19 H19 119.9 . . ?
C19 C20 H20 120.3 . . ?
C19 C20 C21 119.4(3) . . ?
C21 C20 H20 120.3 . . ?
C16 C21 H21 119.4 . . ?
C20 C21 C16 121.1(3) . . ?
C20 C21 H21 119.4 . . ?
C17 C22 H22A 109.5 . . ?
C17 C22 H22B 109.5 . . ?
C17 C22 H22C 109.5 . . ?
H22A C22 H22B 109.5 . . ?
H22A C22 H22C 109.5 . . ?
H22B C22 H22C 109.5 . . ?

loop_
_geom_bond_atom_site_label_1
_geom_bond_atom_site_label_2
_geom_bond_distance
_geom_bond_site_symmetry_2
_geom_bond_publ_flag
N1 C1 1.370(3) . ?
N1 C2 1.386(4) . ?
N1 C8 1.456(3) . ?
N2 C1 1.318(3) . ?
N2 C3 1.387(4) . ?
C1 C16 1.474(4) . ?
C2 C3 1.390(4) . ?
C2 C7 1.385(4) . ?
C3 C4 1.391(4) . ?
C4 H4 0.9300 . ?
C4 C5 1.371(5) . ?
C5 H5 0.9300 . ?
C5 C6 1.390(6) . ?
C6 H6 0.9300 . ?
C6 C7 1.378(5) . ?
C7 H7 0.9300 . ?
C8 H8A 0.9700 . ?
C8 H8B 0.9700 . ?
C8 C9 1.517(4) . ?
C9 C10 1.396(4) . ?
C9 C14 1.381(4) . ?
C10 C11 1.379(4) . ?
C10 C15 1.503(4) . ?
C11 H11 0.9300 . ?
C11 C12 1.377(5) . ?
C12 H12 0.9300 . ?
C12 C13 1.365(5) . ?
C13 H13 0.9300 . ?
C13 C14 1.383(4) . ?
C14 H14 0.9300 . ?
C15 H15A 0.9600 . ?
C15 H15B 0.9600 . ?
C15 H15C 0.9600 . ?
C16 C17 1.395(4) . ?
C16 C21 1.392(4) . ?
C17 C18 1.383(4) . ?
C17 C22 1.507(4) . ?
C18 H18 0.9300 . ?
C18 C19 1.368(5) . ?
C19 H19 0.9300 . ?
C19 C20 1.365(5) . ?
C20 H20 0.9300 . ?
C20 C21 1.371(4) . ?
C21 H21 0.9300 . ?
C22 H22A 0.9600 . ?
C22 H22B 0.9600 . ?
C22 H22C 0.9600 . ?

loop_
_geom_torsion_atom_site_label_1
_geom_torsion_atom_site_label_2
_geom_torsion_atom_site_label_3
_geom_torsion_atom_site_label_4
_geom_torsion
_geom_torsion_site_symmetry_1
_geom_torsion_site_symmetry_2
_geom_torsion_site_symmetry_3
_geom_torsion_site_symmetry_4
_geom_torsion_publ_flag
N1 C1 C16 C17 -118.1(3) . . . . ?
N1 C1 C16 C21 63.8(3) . . . . ?
N1 C2 C3 N2 -0.9(3) . . . . ?
N1 C2 C3 C4 -179.3(3) . . . . ?
N1 C2 C7 C6 179.0(3) . . . . ?
N1 C8 C9 C10 -175.3(2) . . . . ?
N1 C8 C9 C14 4.0(4) . . . . ?
N2 C1 C16 C17 61.3(3) . . . . ?
N2 C1 C16 C21 -116.8(3) . . . . ?
N2 C3 C4 C5 -178.3(3) . . . . ?
C1 N1 C2 C3 0.7(3) . . . . ?
C1 N1 C2 C7 -177.9(3) . . . . ?
C1 N1 C8 C9 -100.4(3) . . . . ?
C1 N2 C3 C2 0.7(3) . . . . ?
C1 N2 C3 C4 178.9(3) . . . . ?
C1 C16 C17 C18 -178.2(2) . . . . ?
C1 C16 C17 C22 2.8(4) . . . . ?
C1 C16 C21 C20 177.8(3) . . . . ?
C2 N1 C1 N2 -0.2(3) . . . . ?
C2 N1 C1 C16 179.2(2) . . . . ?
C2 N1 C8 C9 76.4(3) . . . . ?
C2 C3 C4 C5 -0.3(4) . . . . ?
C3 N2 C1 N1 -0.3(3) . . . . ?
C3 N2 C1 C16 -179.8(2) . . . . ?
C3 C2 C7 C6 0.6(5) . . . . ?
C3 C4 C5 C6 1.1(5) . . . . ?
C4 C5 C6 C7 -1.0(6) . . . . ?
C5 C6 C7 C2 0.1(6) . . . . ?
C7 C2 C3 N2 177.8(3) . . . . ?
C7 C2 C3 C4 -0.6(4) . . . . ?
C8 N1 C1 N2 177.1(2) . . . . ?
C8 N1 C1 C16 -3.5(4) . . . . ?
C8 N1 C2 C3 -176.7(2) . . . . ?
C8 N1 C2 C7 4.7(5) . . . . ?
C8 C9 C10 C11 178.1(2) . . . . ?
C8 C9 C10 C15 -2.4(4) . . . . ?
C8 C9 C14 C13 -178.8(3) . . . . ?
C9 C10 C11 C12 1.0(5) . . . . ?
C10 C9 C14 C13 0.5(4) . . . . ?
C10 C11 C12 C13 0.0(5) . . . . ?
C11 C12 C13 C14 -0.7(5) . . . . ?
C12 C13 C14 C9 0.4(4) . . . . ?
C14 C9 C10 C11 -1.2(4) . . . . ?
C14 C9 C10 C15 178.3(3) . . . . ?
C15 C10 C11 C12 -178.5(3) . . . . ?
C16 C17 C18 C19 0.4(5) . . . . ?
C17 C16 C21 C20 -0.3(4) . . . . ?
C17 C18 C19 C20 -0.3(6) . . . . ?
C18 C19 C20 C21 -0.2(6) . . . . ?
C19 C20 C21 C16 0.4(5) . . . . ?
C21 C16 C17 C18 -0.1(4) . . . . ?
C21 C16 C17 C22 -179.1(3) . . . . ?
C22 C17 C18 C19 179.4(3) . . . . ?
